data_7028330
loop_
_publ_author_name
'Reilly, Sean D.'
'Brown, Jessie L.'
'Scott, Brian L.'
'Gaunt, Andrew J.'

_publ_section_title
;
 Synthesis and characterization of NpCl4(DME)2 and PuCl4(DME)2 neutral
 transuranic An(IV) starting materials.
;
_journal_issue 4
_journal_name_full 'Dalton transactions (Cambridge, England : 2003)'
_journal_page_first 1498
_journal_page_last 1501
_journal_paper_doi 10.1039/c3dt53058b
_journal_volume 43
_journal_year 2014
_chemical_formula_sum 'C8 H20 Cl4 Np O4'
_chemical_formula_weight 559.06
_chemical_name_systematic
; 
 ? 
;
_space_group_IT_number 14
_symmetry_cell_setting monoclinic
_symmetry_space_group_name_Hall '-P 2ybc'
_symmetry_space_group_name_H-M 'P 1 21/c 1'
_atom_sites_solution_hydrogens geom
_atom_sites_solution_primary direct
_atom_sites_solution_secondary difmap
_audit_creation_method SHELXL-97
_cell_angle_alpha 90.00
_cell_angle_beta 115.662(2)
_cell_angle_gamma 90.00
_cell_formula_units_Z 4
_cell_length_a 16.509(3)
_cell_length_b 7.2429(12)
_cell_length_c 14.850(3)
_cell_measurement_temperature 140(1)
_cell_volume 1600.5(5)
_computing_cell_refinement 'SAINT+, v. 7.66a (Bruker AXS, 2009)'
_computing_data_collection 'APEX II, v. 7.0 (Bruker AXS, 2009)'
_computing_data_reduction 'SAINT+, v. 7.66a (Bruker AXS, 2009)'
_computing_molecular_graphics 'SHELXTL, v. 6.14, (Bruker AXS, 2000)'
_computing_publication_material 'SHELXTL, v. 6.14, (Bruker AXS, 2000)'
_computing_structure_refinement 'SHELXL-97 (Sheldrick, 1997)'
_computing_structure_solution 'SHELXS-97 (Sheldrick, 1990)'
_diffrn_ambient_temperature 140(1)
_diffrn_measured_fraction_theta_full 1.000
_diffrn_measured_fraction_theta_max 0.944
_diffrn_measurement_device_type 'Bruker D8 with APEXII CCD'
_diffrn_measurement_method '\w scans'
_diffrn_radiation_monochromator graphite
_diffrn_radiation_source 'fine-focus sealed tube'
_diffrn_radiation_type MoK\a
_diffrn_radiation_wavelength 0.71073
_diffrn_reflns_av_R_equivalents 0.0357
_diffrn_reflns_av_sigmaI/netI 0.0312
_diffrn_reflns_limit_h_max 21
_diffrn_reflns_limit_h_min -21
_diffrn_reflns_limit_k_max 9
_diffrn_reflns_limit_k_min -9
_diffrn_reflns_limit_l_max 19
_diffrn_reflns_limit_l_min -19
_diffrn_reflns_number 17379
_diffrn_reflns_theta_full 25.00
_diffrn_reflns_theta_max 28.43
_diffrn_reflns_theta_min 2.74
_diffrn_standards_decay_% 0
_diffrn_standards_interval_count 0
_diffrn_standards_interval_time 0
_diffrn_standards_number 0
_exptl_absorpt_coefficient_mu 7.159
_exptl_absorpt_correction_T_max 0.6733
_exptl_absorpt_correction_T_min 0.3285
_exptl_absorpt_correction_type multi-scan
_exptl_absorpt_process_details 'SADABS v. 1 (Sheldrick, 2008)'
_exptl_crystal_colour pink
_exptl_crystal_density_diffrn 2.320
_exptl_crystal_density_method 'not measured'
_exptl_crystal_description block
_exptl_crystal_F_000 1044
_exptl_crystal_size_max 0.20
_exptl_crystal_size_mid 0.08
_exptl_crystal_size_min 0.06
_refine_diff_density_max 1.352
_refine_diff_density_min -0.763
_refine_diff_density_rms 0.138
_refine_ls_extinction_method none
_refine_ls_goodness_of_fit_ref 1.018
_refine_ls_hydrogen_treatment constr
_refine_ls_matrix_type full
_refine_ls_number_parameters 158
_refine_ls_number_reflns 3808
_refine_ls_number_restraints 0
_refine_ls_restrained_S_all 1.018
_refine_ls_R_factor_all 0.0320
_refine_ls_R_factor_gt 0.0219
_refine_ls_shift/su_max 0.002
_refine_ls_shift/su_mean 0.000
_refine_ls_structure_factor_coef Fsqd
_refine_ls_weighting_details 'calc w=1/[\s^2^(Fo^2^)+(0.0203P)^2^+0.0000P] where P=(Fo^2^+2Fc^2^)/3'
_refine_ls_weighting_scheme calc
_refine_ls_wR_factor_gt 0.0408
_refine_ls_wR_factor_ref 0.0433
_reflns_number_gt 3246
_reflns_number_total 3808
_reflns_threshold_expression >2sigma(I)
_cod_data_source_file c3dt53058b.txt
_cod_data_source_block apx1716a
_cod_original_sg_symbol_H-M 'P 21/c'
_cod_database_code 7028330

loop_
_symmetry_equiv_pos_as_xyz
'x, y, z'
'-x, y+1/2, -z+1/2'
'-x, -y, -z'
'x, -y-1/2, z-1/2'

loop_
_atom_site_label
_atom_site_type_symbol
_atom_site_fract_x
_atom_site_fract_y
_atom_site_fract_z
_atom_site_U_iso_or_equiv
_atom_site_adp_type
_atom_site_occupancy
_atom_site_symmetry_multiplicity
_atom_site_calc_flag
_atom_site_refinement_flags
Np1 Np 0.248687(8) 0.526121(17) 0.278953(9) 0.01329(4) Uani 1 1 d .
Cl1 Cl 0.34093(6) 0.70171(13) 0.20098(7) 0.0245(2) Uani 1 1 d .
Cl2 Cl 0.36195(6) 0.44648(12) 0.46307(6) 0.02295(19) Uani 1 1 d .
Cl3 Cl 0.16893(6) 0.22605(12) 0.29116(7) 0.0249(2) Uani 1 1 d .
Cl4 Cl 0.11428(6) 0.72543(12) 0.15599(6) 0.02430(19) Uani 1 1 d .
O1 O 0.15519(16) 0.6137(3) 0.37208(18) 0.0243(6) Uani 1 1 d .
O2 O 0.29331(16) 0.8272(3) 0.37301(17) 0.0233(6) Uani 1 1 d .
O3 O 0.19626(14) 0.3518(3) 0.11173(16) 0.0201(5) Uani 1 1 d .
O4 O 0.36190(14) 0.2998(3) 0.26617(17) 0.0186(5) Uani 1 1 d .
C1 C 0.0636(3) 0.5568(6) 0.3433(4) 0.0410(11) Uani 1 1 d .
H1A H 0.0494 0.5696 0.3993 0.061 Uiso 1 1 calc R
H1B H 0.0565 0.4302 0.3223 0.061 Uiso 1 1 calc R
H1C H 0.0238 0.6329 0.2893 0.061 Uiso 1 1 calc R
C2 C 0.1648(3) 0.8028(5) 0.4053(3) 0.0338(10) Uani 1 1 d .
H2A H 0.1426 0.8163 0.4557 0.041 Uiso 1 1 calc R
H2B H 0.1297 0.8828 0.3496 0.041 Uiso 1 1 calc R
C3 C 0.2605(3) 0.8561(6) 0.4475(3) 0.0341(10) Uani 1 1 d .
H3A H 0.2671 0.9850 0.4672 0.041 Uiso 1 1 calc R
H3B H 0.2950 0.7822 0.5062 0.041 Uiso 1 1 calc R
C4 C 0.3816(3) 0.9085(6) 0.4087(3) 0.0365(10) Uani 1 1 d .
H4A H 0.3787 1.0361 0.4245 0.055 Uiso 1 1 calc R
H4B H 0.4025 0.8991 0.3579 0.055 Uiso 1 1 calc R
H4C H 0.4222 0.8442 0.4675 0.055 Uiso 1 1 calc R
C5 C 0.1031(2) 0.3210(6) 0.0446(3) 0.0303(9) Uani 1 1 d .
H5A H 0.0971 0.3070 -0.0223 0.045 Uiso 1 1 calc R
H5B H 0.0679 0.4244 0.0473 0.045 Uiso 1 1 calc R
H5C H 0.0824 0.2110 0.0640 0.045 Uiso 1 1 calc R
C6 C 0.2456(2) 0.1852(5) 0.1155(3) 0.0247(8) Uani 1 1 d .
H6A H 0.2309 0.1420 0.0484 0.030 Uiso 1 1 calc R
H6B H 0.2300 0.0891 0.1507 0.030 Uiso 1 1 calc R
C7 C 0.3433(2) 0.2284(5) 0.1687(3) 0.0239(8) Uani 1 1 d .
H7A H 0.3783 0.1177 0.1750 0.029 Uiso 1 1 calc R
H7B H 0.3594 0.3191 0.1312 0.029 Uiso 1 1 calc R
C8 C 0.4579(2) 0.3270(6) 0.3207(3) 0.0296(9) Uani 1 1 d .
H8A H 0.4881 0.2106 0.3287 0.044 Uiso 1 1 calc R
H8B H 0.4713 0.3784 0.3852 0.044 Uiso 1 1 calc R
H8C H 0.4781 0.4102 0.2842 0.044 Uiso 1 1 calc R

loop_
_atom_site_aniso_label
_atom_site_aniso_U_11
_atom_site_aniso_U_22
_atom_site_aniso_U_33
_atom_site_aniso_U_23
_atom_site_aniso_U_13
_atom_site_aniso_U_12
Np1 0.01166(6) 0.01573(7) 0.01227(7) 0.00095(5) 0.00499(5) -0.00066(5)
Cl1 0.0264(5) 0.0293(5) 0.0227(5) 0.0011(4) 0.0153(4) -0.0058(4)
Cl2 0.0219(4) 0.0298(5) 0.0144(4) 0.0040(3) 0.0053(3) 0.0023(4)
Cl3 0.0228(4) 0.0203(5) 0.0349(5) 0.0008(4) 0.0155(4) -0.0039(3)
Cl4 0.0206(4) 0.0256(5) 0.0207(4) 0.0010(3) 0.0033(4) 0.0062(4)
O1 0.0288(14) 0.0229(14) 0.0290(14) 0.0042(11) 0.0199(12) 0.0057(11)
O2 0.0279(14) 0.0237(14) 0.0159(13) -0.0039(10) 0.0072(11) -0.0035(11)
O3 0.0134(12) 0.0239(14) 0.0173(12) -0.0033(10) 0.0013(10) 0.0015(10)
O4 0.0116(11) 0.0276(14) 0.0156(12) -0.0004(10) 0.0048(10) 0.0012(10)
C1 0.029(2) 0.045(3) 0.061(3) 0.012(2) 0.031(2) 0.009(2)
C2 0.055(3) 0.026(2) 0.036(2) 0.0003(17) 0.034(2) 0.0104(19)
C3 0.057(3) 0.027(2) 0.021(2) -0.0046(16) 0.019(2) 0.0054(19)
C4 0.036(2) 0.030(2) 0.030(2) -0.0010(18) 0.0020(19) -0.0127(19)
C5 0.0171(19) 0.036(2) 0.025(2) -0.0103(17) -0.0027(16) -0.0003(16)
C6 0.025(2) 0.026(2) 0.0226(19) -0.0084(15) 0.0092(16) 0.0026(16)
C7 0.0218(19) 0.033(2) 0.0194(19) -0.0037(15) 0.0110(16) 0.0056(16)
C8 0.0125(18) 0.046(3) 0.029(2) 0.0037(18) 0.0085(16) 0.0021(16)

loop_
_atom_type_symbol
_atom_type_description
_atom_type_scat_dispersion_real
_atom_type_scat_dispersion_imag
_atom_type_scat_source
C C 0.0033 0.0016 'International Tables Vol C Tables 4.2.6.8 and 6.1.1.4'
H H 0.0000 0.0000 'International Tables Vol C Tables 4.2.6.8 and 6.1.1.4'
O O 0.0106 0.0060 'International Tables Vol C Tables 4.2.6.8 and 6.1.1.4'
Cl Cl 0.1484 0.1585 'International Tables Vol C Tables 4.2.6.8 and 6.1.1.4'
Np Np -11.4937 4.1493 'International Tables Vol C Tables 4.2.6.8 and 6.1.1.4'

loop_
_geom_angle_atom_site_label_1
_geom_angle_atom_site_label_2
_geom_angle_atom_site_label_3
_geom_angle
O2 Np1 O4 123.27(8)
O2 Np1 O1 65.55(8)
O4 Np1 O1 146.25(8)
O2 Np1 O3 148.50(8)
O4 Np1 O3 64.24(7)
O1 Np1 O3 127.77(8)
O2 Np1 Cl3 136.30(6)
O4 Np1 Cl3 82.95(6)
O1 Np1 Cl3 74.10(6)
O3 Np1 Cl3 71.79(6)
O2 Np1 Cl1 74.78(6)
O4 Np1 Cl1 72.13(6)
O1 Np1 Cl1 136.37(6)
O3 Np1 Cl1 80.11(6)
Cl3 Np1 Cl1 148.55(3)
O2 Np1 Cl4 82.26(6)
O4 Np1 Cl4 136.85(5)
O1 Np1 Cl4 73.28(6)
O3 Np1 Cl4 76.60(5)
Cl3 Np1 Cl4 102.06(3)
Cl1 Np1 Cl4 84.42(3)
O2 Np1 Cl2 72.98(6)
O4 Np1 Cl2 73.86(5)
O1 Np1 Cl2 79.38(6)
O3 Np1 Cl2 133.39(6)
Cl3 Np1 Cl2 84.08(3)
Cl1 Np1 Cl2 106.28(3)
Cl4 Np1 Cl2 148.88(3)
C2 O1 C1 108.6(3)
C2 O1 Np1 114.7(2)
C1 O1 Np1 124.7(2)
C3 O2 C4 108.3(3)
C3 O2 Np1 115.7(2)
C4 O2 Np1 124.2(2)
C5 O3 C6 108.2(3)
C5 O3 Np1 123.7(2)
C6 O3 Np1 115.06(18)
C7 O4 C8 108.4(3)
C7 O4 Np1 117.44(18)
C8 O4 Np1 122.0(2)
O1 C2 C3 109.4(3)
O2 C3 C2 109.0(3)
O3 C6 C7 107.9(3)
O4 C7 C6 108.6(3)

loop_
_geom_bond_atom_site_label_1
_geom_bond_atom_site_label_2
_geom_bond_distance
Np1 O2 2.522(2)
Np1 O4 2.554(2)
Np1 O1 2.559(2)
Np1 O3 2.578(2)
Np1 Cl3 2.5878(9)
Np1 Cl1 2.6085(9)
Np1 Cl4 2.6139(9)
Np1 Cl2 2.6224(9)
O1 C2 1.441(4)
O1 C1 1.442(5)
O2 C3 1.442(4)
O2 C4 1.442(4)
O3 C5 1.442(4)
O3 C6 1.444(4)
O4 C7 1.440(4)
O4 C8 1.448(4)
C2 C3 1.477(6)
C6 C7 1.489(5)
